data_7126234
loop_
_publ_author_name
'Chen, Guo-Dong'
'Hu, Dan'
'Huang, Mei-Juan'
'Tang, Jia'
'Wang, Xiao-Xia'
'Zou, Jian'
'Xie, Jun'
'Zhang, Wei-Guang'
'Guo, Liang-Dong'
'Yao, Xin-Sheng'
'Abe, Ikuro'
'Gao, Hao'

_publ_section_title
;
 Sporormielones A-E, bioactive novel C-C coupled orsellinic acid
 derivative dimers, and their biosynthetic origin.
;
_journal_issue 33
_journal_name_full 'Chemical communications (Cambridge, England)'
_journal_page_first 4607
_journal_page_last 4610
_journal_paper_doi 10.1039/d0cc00855a
_journal_volume 56
_journal_year 2020
_chemical_compound_source Fungus
_chemical_formula_moiety 'C16 H16 O6'
_chemical_formula_sum 'C16 H16 O6'
_chemical_formula_weight 304.29
_chemical_name_common 'sporormielone A'
_space_group_crystal_system monoclinic
_space_group_IT_number 14
_space_group_name_Hall '-P 2yn'
_space_group_name_H-M_alt 'P 1 21/n 1'
_atom_sites_solution_hydrogens geom
_atom_sites_solution_primary direct
_audit_creation_date 2019-12-10
_audit_creation_method
;
Olex2 1.2
(compiled 2018.05.29 svn.r3508 for OlexSys, GUI svn.r5506)
;
_audit_update_record
;
2019-12-10 deposited with the CCDC.	2020-03-18 downloaded from the CCDC.
;
_cell_angle_alpha 90
_cell_angle_beta 91.4883(15)
_cell_angle_gamma 90
_cell_formula_units_Z 4
_cell_length_a 8.17188(13)
_cell_length_b 12.40101(16)
_cell_length_c 13.7935(2)
_cell_measurement_reflns_used 14077
_cell_measurement_temperature 100.01(10)
_cell_measurement_theta_max 73.4630
_cell_measurement_theta_min 3.1340
_cell_volume 1397.36(4)
_computing_cell_refinement 'CrysAlisPro 1.171.38.43f (Rigaku OD, 2015)'
_computing_data_collection 'CrysAlisPro 1.171.38.43f (Rigaku OD, 2015)'
_computing_data_reduction 'CrysAlisPro 1.171.38.43f (Rigaku OD, 2015)'
_computing_molecular_graphics 'Olex2 (Dolomanov et al., 2009)'
_computing_publication_material 'Olex2 (Dolomanov et al., 2009)'
_computing_structure_refinement 'ShelXL (Sheldrick, 2015)'
_computing_structure_solution 'ShelXS (Sheldrick, 2008)'
_diffrn_ambient_environment N~2~
_diffrn_ambient_temperature 100.01(10)
_diffrn_detector 'CCD plate'
_diffrn_detector_area_resol_mean 5.2684
_diffrn_detector_type AtlasS2
_diffrn_measured_fraction_theta_full 1.000
_diffrn_measured_fraction_theta_max 0.986
_diffrn_measurement_details
;
List of Runs (angles in degrees, time in seconds):

  # Type    Start    End  Width  t~exp~   \w     \q     \k     \f   Frames
#--------------------------------------------------------------------------
  1  \w    -66.00  33.00   1.00    1.00    --  -40.98  38.00-180.00   99
  2  \w    -66.00  33.00   1.00    1.00    --  -40.98  38.00 150.00   99
  3  \w    -39.00  82.00   1.00    1.00    --   40.98 -19.00 -60.00  121
  4  \w     16.00 115.00   1.00    1.00    --   40.98  38.00 120.00   99
  5  \w      1.00  82.00   1.00    1.00    --   40.98 -99.00-180.00   81
  6  \w     23.00  97.00   1.00    1.00    --   40.98-125.00 -90.00   74
  7  \w     94.00 178.00   1.00    1.00    --  106.95 125.00-180.00   84
  8  \w     98.00 178.00   1.00    1.00    --  106.95  86.00 -85.00   80
  9  \w     79.00 178.00   1.00    1.00    --  106.95  30.00-120.00   99
 10  \w     81.00 178.00   1.00    1.00    --  106.95  45.00 -90.00   97
 11  \w     25.00 109.00   1.00    1.00    --  106.95 -95.00 120.00   84
 12  \w     78.00 178.00   1.00    1.00    --  106.95  61.00  30.00  100
 13  \w     34.00 121.00   1.00    1.00    --  106.95-125.00  60.00   87
 14  \w     81.00 178.00   1.00    1.00    --  106.95  45.00 -60.00   97
 15  \w     94.00 178.00   1.00    1.00    --  106.95 125.00  60.00   84
 16  \w     34.00 133.00   1.00    1.00    --  106.95 -45.00 120.00   99
 17  \w     34.00 133.00   1.00    1.00    --  106.95 -45.00-120.00   99
 18  \w     25.00 109.00   1.00    1.00    --  106.95 -95.00-120.00   84
 19  \w     13.00 113.00   1.00    1.00    --   40.98  57.00-120.00  100
 20  \w     13.00 113.00   1.00    1.00    --   40.98  57.00   0.00  100
 21  \w      8.00 117.00   1.00    1.00    --   40.98  77.00  30.00  109
 22  \w      8.00 117.00   1.00    1.00    --   40.98  77.00 -90.00  109
 23  \w      8.00 117.00   1.00    1.00    --   40.98  77.00 120.00  109
 24  \w     54.00 156.00   1.00    1.00    --  106.95  15.00 150.00  102
;
_diffrn_measurement_device 'four-circle diffractometer'
_diffrn_measurement_device_type 'SuperNova, Dual, Cu at zero, AtlasS2'
_diffrn_measurement_method '\w scans'
_diffrn_orient_matrix_type 'CrysAlisPro convention (1999,Acta A55,543-557)'
_diffrn_orient_matrix_UB_11 0.1010055000
_diffrn_orient_matrix_UB_12 0.0514291000
_diffrn_orient_matrix_UB_13 -0.0807492000
_diffrn_orient_matrix_UB_21 -0.0108816000
_diffrn_orient_matrix_UB_22 -0.1058850000
_diffrn_orient_matrix_UB_23 -0.0582337000
_diffrn_orient_matrix_UB_31 -0.1587908000
_diffrn_orient_matrix_UB_32 0.0398635000
_diffrn_orient_matrix_UB_33 -0.0506955000
_diffrn_radiation_monochromator mirror
_diffrn_radiation_probe x-ray
_diffrn_radiation_type CuK\a
_diffrn_radiation_wavelength 1.54184
_diffrn_reflns_av_R_equivalents 0.0317
_diffrn_reflns_av_unetI/netI 0.0151
_diffrn_reflns_Laue_measured_fraction_full 1.000
_diffrn_reflns_Laue_measured_fraction_max 0.986
_diffrn_reflns_limit_h_max 9
_diffrn_reflns_limit_h_min -10
_diffrn_reflns_limit_k_max 15
_diffrn_reflns_limit_k_min -15
_diffrn_reflns_limit_l_max 17
_diffrn_reflns_limit_l_min -16
_diffrn_reflns_number 17789
_diffrn_reflns_point_group_measured_fraction_full 1.000
_diffrn_reflns_point_group_measured_fraction_max 0.986
_diffrn_reflns_theta_full 67.684
_diffrn_reflns_theta_max 73.724
_diffrn_reflns_theta_min 4.796
_diffrn_source 'micro-focus sealed X-ray tube'
_diffrn_source_type 'SuperNova (Cu) X-ray Source'
_exptl_absorpt_coefficient_mu 0.937
_exptl_absorpt_correction_T_max 1.00000
_exptl_absorpt_correction_T_min 0.63145
_exptl_absorpt_correction_type multi-scan
_exptl_absorpt_process_details
;
CrysAlisPro 1.171.38.43f (Rigaku Oxford Diffraction, 2015)
Empirical absorption correction using spherical harmonics,
 implemented in SCALE3 ABSPACK scaling algorithm.
;
_exptl_crystal_colour yellow
_exptl_crystal_colour_primary yellow
_exptl_crystal_density_diffrn 1.446
_exptl_crystal_description needle
_exptl_crystal_F_000 640
_exptl_crystal_recrystallization_method 'Re-crystallisation from solvent: MeOH'
_exptl_crystal_size_max 0.13
_exptl_crystal_size_mid 0.12
_exptl_crystal_size_min 0.11
_refine_diff_density_max 0.261
_refine_diff_density_min -0.247
_refine_diff_density_rms 0.055
_refine_ls_extinction_method none
_refine_ls_goodness_of_fit_ref 1.053
_refine_ls_hydrogen_treatment constr
_refine_ls_matrix_type full
_refine_ls_number_parameters 206
_refine_ls_number_reflns 2788
_refine_ls_number_restraints 0
_refine_ls_restrained_S_all 1.053
_refine_ls_R_factor_all 0.0397
_refine_ls_R_factor_gt 0.0390
_refine_ls_shift/su_max 0.000
_refine_ls_shift/su_mean 0.000
_refine_ls_structure_factor_coef Fsqd
_refine_ls_weighting_details 'w=1/[\s^2^(Fo^2^)+(0.0509P)^2^+0.8790P] where P=(Fo^2^+2Fc^2^)/3'
_refine_ls_weighting_scheme calc
_refine_ls_wR_factor_gt 0.0992
_refine_ls_wR_factor_ref 0.0998
_reflns_Friedel_coverage 0.000
_reflns_number_gt 2723
_reflns_number_total 2788
_reflns_threshold_expression 'I > 2\s(I)'
_cod_data_source_file d0cc00855a2.cif
_cod_data_source_block 34-1
_cod_depositor_comments 'Adding full bibliography for 7126234--7126238.cif.'
_cod_original_cell_volume 1397.35(4)
_cod_database_code 7126234
_shelx_shelxl_version_number 2014/7
_shelx_space_group_comment
;
The symmetry employed for this shelxl refinement is uniquely defined
by the following loop, which should always be used as a source of
symmetry information in preference to the above space-group names.
They are only intended as comments.
;
_reflns_odcompleteness_completeness 100.00
_reflns_odcompleteness_iscentric 1
_reflns_odcompleteness_theta 66.97
_olex2_refinement_description
;
1. Fixed Uiso
 At 1.2 times of:
  All C(H) groups
 At 1.5 times of:
  All C(H,H,H) groups, All O(H) groups
2.a Ternary CH refined with riding coordinates:
 C6'(H6')
2.b Idealised Me refined as rotating group:
 C8(H8C,H8A,H8B), C1(H1C,H1B,H1A), C8'(H8'B,H8'C,H8'A), C1'(H1'A,H1'B,H1'C)
2.c Idealised tetrahedral OH refined as rotating group:
 O1(H1), O3'(H3'), O3(H3)
;
_olex2_submission_special_instructions 'No special instructions were received'
_oxdiff_exptl_absorpt_empirical_details
;
Empirical correction (ABSPACK) includes:
- Absorption correction using spherical harmonics
- Frame scaling
- Detector area scaling
;
_oxdiff_exptl_absorpt_empirical_full_max 3.486
_oxdiff_exptl_absorpt_empirical_full_min 0.552

loop_
_space_group_symop_operation_xyz
'x, y, z'
'-x+1/2, y+1/2, -z+1/2'
'-x, -y, -z'
'x-1/2, -y-1/2, z-1/2'

loop_
_atom_site_label
_atom_site_type_symbol
_atom_site_fract_x
_atom_site_fract_y
_atom_site_fract_z
_atom_site_U_iso_or_equiv
_atom_site_adp_type
_atom_site_occupancy
_atom_site_site_symmetry_order
_atom_site_calc_flag
_atom_site_refinement_flags_posn
_atom_site_refinement_flags_adp
_atom_site_refinement_flags_occupancy
_atom_site_disorder_assembly
_atom_site_disorder_group
O1 O 0.65554(11) 0.08094(8) 0.43257(7) 0.0165(2) Uani 1 1 d . . . . .
H1 H 0.6039 0.0853 0.3810 0.025 Uiso 1 1 calc GR . . . .
O3' O 0.44815(11) 0.33973(8) 0.86783(6) 0.0170(2) Uani 1 1 d . . . . .
H3' H 0.3654 0.3670 0.8896 0.025 Uiso 1 1 calc GR . . . .
O3 O 0.14206(11) 0.22964(8) 0.52415(7) 0.0174(2) Uani 1 1 d . . . . .
H3 H 0.1209 0.2042 0.4704 0.026 Uiso 1 1 calc GR . . . .
O2 O 0.34225(11) 0.13167(8) 0.39637(7) 0.0171(2) Uani 1 1 d . . . . .
O2' O 0.15535(11) 0.31302(8) 0.73674(7) 0.0188(2) Uani 1 1 d . . . . .
O1' O 0.34873(12) 0.53593(8) 0.76888(8) 0.0231(2) Uani 1 1 d . . . . .
C5 C 0.29455(15) 0.20206(10) 0.55200(9) 0.0128(3) Uani 1 1 d . . . . .
C3 C 0.56830(15) 0.12896(10) 0.50444(9) 0.0127(3) Uani 1 1 d . . . . .
C7 C 0.53449(15) 0.19629(10) 0.66992(9) 0.0121(3) Uani 1 1 d . . . . .
C4 C 0.39754(16) 0.15141(10) 0.47840(9) 0.0129(3) Uani 1 1 d . . . . .
C2 C 0.63705(15) 0.14930(10) 0.59215(9) 0.0126(3) Uani 1 1 d . . . . .
C6 C 0.36184(15) 0.22563(10) 0.63947(9) 0.0126(3) Uani 1 1 d . . . . .
C4' C 0.29610(15) 0.29558(10) 0.71538(9) 0.0131(3) Uani 1 1 d . . . . .
C6' C 0.59731(15) 0.30478(10) 0.71712(9) 0.0122(3) Uani 1 1 d . . . . .
H6' H 0.6847 0.2905 0.7654 0.015 Uiso 1 1 calc R . . . .
C3' C 0.43837(16) 0.46941(11) 0.73355(10) 0.0156(3) Uani 1 1 d . . . . .
C5' C 0.44585(15) 0.35113(10) 0.76599(9) 0.0130(3) Uani 1 1 d . . . . .
C7' C 0.64811(15) 0.39439(11) 0.64823(9) 0.0142(3) Uani 1 1 d . . . . .
C2' C 0.55663(16) 0.48432(11) 0.65688(10) 0.0158(3) Uani 1 1 d . . . . .
C8 C 0.52565(16) 0.11198(11) 0.75356(9) 0.0155(3) Uani 1 1 d . . . . .
H8C H 0.4737 0.0475 0.7297 0.023 Uiso 1 1 calc GR . . . .
H8A H 0.4634 0.1413 0.8054 0.023 Uiso 1 1 calc GR . . . .
H8B H 0.6344 0.0953 0.7770 0.023 Uiso 1 1 calc GR . . . .
C1 C 0.80947(16) 0.11547(11) 0.61724(10) 0.0163(3) Uani 1 1 d . . . . .
H1C H 0.8097 0.0423 0.6401 0.024 Uiso 1 1 calc GR . . . .
H1B H 0.8540 0.1618 0.6670 0.024 Uiso 1 1 calc GR . . . .
H1A H 0.8749 0.1206 0.5606 0.024 Uiso 1 1 calc GR . . . .
C8' C 0.79316(17) 0.38269(11) 0.58521(10) 0.0199(3) Uani 1 1 d . . . . .
H8'B H 0.8861 0.3597 0.6239 0.030 Uiso 1 1 calc GR . . . .
H8'C H 0.8168 0.4508 0.5556 0.030 Uiso 1 1 calc GR . . . .
H8'A H 0.7698 0.3301 0.5357 0.030 Uiso 1 1 calc GR . . . .
C1' C 0.56739(19) 0.59001(11) 0.60501(11) 0.0218(3) Uani 1 1 d . . . . .
H1'A H 0.4802 0.5951 0.5572 0.033 Uiso 1 1 calc GR . . . .
H1'B H 0.6707 0.5949 0.5737 0.033 Uiso 1 1 calc GR . . . .
H1'C H 0.5582 0.6479 0.6508 0.033 Uiso 1 1 calc GR . . . .

loop_
_atom_site_aniso_label
_atom_site_aniso_U_11
_atom_site_aniso_U_22
_atom_site_aniso_U_33
_atom_site_aniso_U_23
_atom_site_aniso_U_13
_atom_site_aniso_U_12
O1 0.0140(5) 0.0242(5) 0.0113(4) -0.0034(4) 0.0007(3) 0.0007(4)
O3' 0.0139(5) 0.0281(5) 0.0089(4) -0.0011(4) -0.0004(3) 0.0046(4)
O3 0.0107(4) 0.0276(5) 0.0136(5) -0.0042(4) -0.0038(3) 0.0013(4)
O2 0.0169(5) 0.0225(5) 0.0117(4) -0.0010(4) -0.0028(4) -0.0011(4)
O2' 0.0113(5) 0.0260(5) 0.0190(5) -0.0040(4) 0.0008(4) 0.0008(4)
O1' 0.0184(5) 0.0203(5) 0.0308(6) -0.0042(4) 0.0025(4) 0.0039(4)
C5 0.0099(6) 0.0149(6) 0.0137(6) 0.0010(5) -0.0007(5) -0.0019(5)
C3 0.0125(6) 0.0138(6) 0.0120(6) -0.0002(5) 0.0026(5) -0.0010(4)
C7 0.0101(6) 0.0160(6) 0.0102(6) 0.0002(5) -0.0011(5) -0.0007(4)
C4 0.0142(6) 0.0131(6) 0.0114(6) 0.0016(5) -0.0009(5) -0.0030(5)
C2 0.0111(6) 0.0134(6) 0.0131(6) 0.0012(5) 0.0007(5) -0.0008(4)
C6 0.0099(6) 0.0152(6) 0.0126(6) 0.0012(5) -0.0003(5) -0.0017(5)
C4' 0.0116(6) 0.0164(6) 0.0112(6) 0.0020(5) -0.0016(5) -0.0003(5)
C6' 0.0099(6) 0.0167(6) 0.0099(6) -0.0010(5) -0.0014(4) -0.0002(5)
C3' 0.0127(6) 0.0182(6) 0.0156(6) -0.0026(5) -0.0051(5) 0.0000(5)
C5' 0.0111(6) 0.0186(6) 0.0092(6) -0.0012(5) -0.0007(5) 0.0005(5)
C7' 0.0129(6) 0.0183(6) 0.0111(6) -0.0013(5) -0.0029(5) -0.0040(5)
C2' 0.0152(6) 0.0182(6) 0.0138(6) -0.0003(5) -0.0041(5) -0.0033(5)
C8 0.0152(6) 0.0178(6) 0.0134(6) 0.0023(5) -0.0005(5) 0.0000(5)
C1 0.0125(6) 0.0209(6) 0.0155(6) -0.0012(5) -0.0009(5) 0.0012(5)
C8' 0.0180(7) 0.0214(7) 0.0205(7) 0.0000(5) 0.0042(5) -0.0037(5)
C1' 0.0248(7) 0.0190(7) 0.0214(7) 0.0032(5) -0.0040(6) -0.0014(5)

loop_
_atom_type_symbol
_atom_type_description
_atom_type_scat_dispersion_real
_atom_type_scat_dispersion_imag
_atom_type_scat_source
C C 0.0181 0.0091 'International Tables Vol C Tables 4.2.6.8 and 6.1.1.4'
H H 0.0000 0.0000 'International Tables Vol C Tables 4.2.6.8 and 6.1.1.4'
O O 0.0492 0.0322 'International Tables Vol C Tables 4.2.6.8 and 6.1.1.4'

loop_
_geom_angle_atom_site_label_1
_geom_angle_atom_site_label_2
_geom_angle_atom_site_label_3
_geom_angle
_geom_angle_site_symmetry_1
_geom_angle_site_symmetry_3
_geom_angle_publ_flag
C3 O1 H1 109.5 . . ?
C5' O3' H3' 109.5 . . ?
C5 O3 H3 109.5 . . ?
O3 C5 C4 117.04(11) . . ?
O3 C5 C6 123.89(12) . . ?
C6 C5 C4 118.84(11) . . ?
O1 C3 C4 114.62(11) . . ?
C2 C3 O1 121.26(11) . . ?
C2 C3 C4 124.09(12) . . ?
C2 C7 C6 115.61(10) . . ?
C2 C7 C6' 116.51(10) . . ?
C2 C7 C8 107.86(10) . . ?
C6 C7 C6' 101.64(10) . . ?
C6 C7 C8 107.88(10) . . ?
C8 C7 C6' 106.72(10) . . ?
O2 C4 C5 120.95(12) . . ?
O2 C4 C3 120.92(12) . . ?
C3 C4 C5 118.09(11) . . ?
C3 C2 C7 119.30(11) . . ?
C3 C2 C1 121.50(12) . . ?
C7 C2 C1 118.89(11) . . ?
C5 C6 C7 123.77(11) . . ?
C5 C6 C4' 128.16(12) . . ?
C4' C6 C7 107.49(10) . . ?
O2' C4' C6 130.03(12) . . ?
O2' C4' C5' 123.50(12) . . ?
C6 C4' C5' 106.44(10) . . ?
C7 C6' H6' 110.5 . . ?
C5' C6' C7 104.08(10) . . ?
C5' C6' H6' 110.5 . . ?
C7' C6' C7 117.10(10) . . ?
C7' C6' H6' 110.5 . . ?
C7' C6' C5' 103.65(10) . . ?
O1' C3' C5' 123.54(12) . . ?
O1' C3' C2' 128.42(13) . . ?
C2' C3' C5' 108.04(11) . . ?
O3' C5' C4' 113.12(10) . . ?
O3' C5' C6' 114.15(10) . . ?
O3' C5' C3' 112.67(10) . . ?
C6' C5' C4' 105.73(10) . . ?
C3' C5' C4' 105.53(10) . . ?
C3' C5' C6' 104.84(10) . . ?
C2' C7' C6' 112.72(11) . . ?
C2' C7' C8' 125.52(12) . . ?
C8' C7' C6' 121.58(12) . . ?
C3' C2' C1' 120.29(12) . . ?
C7' C2' C3' 109.72(12) . . ?
C7' C2' C1' 129.92(13) . . ?
C7 C8 H8C 109.5 . . ?
C7 C8 H8A 109.5 . . ?
C7 C8 H8B 109.5 . . ?
H8C C8 H8A 109.5 . . ?
H8C C8 H8B 109.5 . . ?
H8A C8 H8B 109.5 . . ?
C2 C1 H1C 109.5 . . ?
C2 C1 H1B 109.5 . . ?
C2 C1 H1A 109.5 . . ?
H1C C1 H1B 109.5 . . ?
H1C C1 H1A 109.5 . . ?
H1B C1 H1A 109.5 . . ?
C7' C8' H8'B 109.5 . . ?
C7' C8' H8'C 109.5 . . ?
C7' C8' H8'A 109.5 . . ?
H8'B C8' H8'C 109.5 . . ?
H8'B C8' H8'A 109.5 . . ?
H8'C C8' H8'A 109.5 . . ?
C2' C1' H1'A 109.5 . . ?
C2' C1' H1'B 109.5 . . ?
C2' C1' H1'C 109.5 . . ?
H1'A C1' H1'B 109.5 . . ?
H1'A C1' H1'C 109.5 . . ?
H1'B C1' H1'C 109.5 . . ?

loop_
_geom_bond_atom_site_label_1
_geom_bond_atom_site_label_2
_geom_bond_distance
_geom_bond_site_symmetry_2
_geom_bond_publ_flag
O1 H1 0.8200 . ?
O1 C3 1.3719(15) . ?
O3' H3' 0.8200 . ?
O3' C5' 1.4114(15) . ?
O3 H3 0.8200 . ?
O3 C5 1.3389(16) . ?
O2 C4 1.2319(16) . ?
O2' C4' 1.2141(16) . ?
O1' C3' 1.2137(17) . ?
C5 C4 1.4757(18) . ?
C5 C6 1.3450(18) . ?
C3 C4 1.4587(18) . ?
C3 C2 1.3445(18) . ?
C7 C2 1.4964(17) . ?
C7 C6 1.5062(17) . ?
C7 C6' 1.5749(17) . ?
C7 C8 1.5600(17) . ?
C2 C1 1.5019(17) . ?
C6 C4' 1.4720(18) . ?
C4' C5' 1.5540(17) . ?
C6' H6' 0.9800 . ?
C6' C5' 1.5362(17) . ?
C6' C7' 1.5267(17) . ?
C3' C5' 1.5343(18) . ?
C3' C2' 1.4628(19) . ?
C7' C2' 1.3496(19) . ?
C7' C8' 1.4950(18) . ?
C2' C1' 1.4969(18) . ?
C8 H8C 0.9600 . ?
C8 H8A 0.9600 . ?
C8 H8B 0.9600 . ?
C1 H1C 0.9600 . ?
C1 H1B 0.9600 . ?
C1 H1A 0.9600 . ?
C8' H8'B 0.9600 . ?
C8' H8'C 0.9600 . ?
C8' H8'A 0.9600 . ?
C1' H1'A 0.9600 . ?
C1' H1'B 0.9600 . ?
C1' H1'C 0.9600 . ?
